data_4126711
loop_
_publ_author_name
'Wang, Baoli'
'Luo, Gen'
'Nishiura, Masayoshi'
'Luo, Yi'
'Hou, Zhaomin'

_publ_section_title
;
 Cooperative Trimerization of Carbon Monoxide by Lithium and Samarium
 Boryls.
;
_journal_name_full 'Journal of the American Chemical Society'
_journal_paper_doi 10.1021/jacs.7b10108
_journal_year 2017
_chemical_formula_sum 'C42 H68 B Cl3 Li N2 O4 Sm'
_chemical_formula_weight 939.43
_chemical_name_common {(Boryl)SmCl2(THF)2LiCl(THF)2}
_space_group_crystal_system orthorhombic
_space_group_IT_number 19
_space_group_name_Hall 'P 2ac 2ab'
_space_group_name_H-M_alt 'P 21 21 21'
_symmetry_space_group_name_Hall 'P 2ac 2ab'
_symmetry_space_group_name_H-M 'P 21 21 21'
_atom_sites_solution_hydrogens mixed
_audit_creation_method SHELXL-2014/7
_cell_angle_alpha 90
_cell_angle_beta 90
_cell_angle_gamma 90
_cell_formula_units_Z 4
_cell_length_a 10.858(2)
_cell_length_b 12.219(2)
_cell_length_c 35.608(7)
_cell_measurement_reflns_used 278
_cell_measurement_temperature 173(2)
_cell_measurement_theta_max 25
_cell_measurement_theta_min 2
_cell_volume 4724.3(15)
_computing_structure_refinement 'SHELXL-2014/7 (Sheldrick, 2014)'
_diffrn_ambient_temperature 173(2)
_diffrn_measured_fraction_theta_full 1.000
_diffrn_measured_fraction_theta_max 1.000
_diffrn_measurement_device_type 'Diffractometer with a CMOS area detector'
_diffrn_radiation_type MoK\a
_diffrn_radiation_wavelength 0.71073
_diffrn_reflns_av_R_equivalents 0.0952
_diffrn_reflns_av_unetI/netI 0.0478
_diffrn_reflns_Laue_measured_fraction_full 1.000
_diffrn_reflns_Laue_measured_fraction_max 1.000
_diffrn_reflns_limit_h_max 12
_diffrn_reflns_limit_h_min -12
_diffrn_reflns_limit_k_max 14
_diffrn_reflns_limit_k_min -14
_diffrn_reflns_limit_l_max 42
_diffrn_reflns_limit_l_min -42
_diffrn_reflns_number 77214
_diffrn_reflns_point_group_measured_fraction_full 1.000
_diffrn_reflns_point_group_measured_fraction_max 1.000
_diffrn_reflns_theta_full 24.996
_diffrn_reflns_theta_max 24.996
_diffrn_reflns_theta_min 1.762
_diffrn_source 'microfocus sealed tube'
_exptl_absorpt_coefficient_mu 1.451
_exptl_absorpt_correction_T_max 0.84
_exptl_absorpt_correction_T_min 0.75
_exptl_absorpt_correction_type multi-scan
_exptl_absorpt_process_details SADABS
_exptl_crystal_colour yellow
_exptl_crystal_density_diffrn 1.321
_exptl_crystal_density_meas ?
_exptl_crystal_density_method 'not measured'
_exptl_crystal_description block
_exptl_crystal_F_000 1948
_exptl_crystal_size_max 0.200
_exptl_crystal_size_mid 0.200
_exptl_crystal_size_min 0.100
_exptl_transmission_factor_max 0.86
_exptl_transmission_factor_min 0.75
_refine_diff_density_max 0.444
_refine_diff_density_min -0.444
_refine_diff_density_rms 0.079
_refine_ls_abs_structure_details
;
 Flack x determined using 2901 quotients [(I+)-(I-)]/[(I+)+(I-)]
 (Parsons, Flack and Wagner, Acta Cryst. B69 (2013) 249-259).
;
_refine_ls_abs_structure_Flack 0.000(6)
_refine_ls_extinction_method none
_refine_ls_goodness_of_fit_ref 1.077
_refine_ls_hydrogen_treatment constr
_refine_ls_matrix_type full
_refine_ls_number_parameters 490
_refine_ls_number_reflns 8326
_refine_ls_number_restraints 4
_refine_ls_restrained_S_all 1.085
_refine_ls_R_factor_all 0.0476
_refine_ls_R_factor_gt 0.0362
_refine_ls_shift/su_max 0.016
_refine_ls_shift/su_mean 0.001
_refine_ls_structure_factor_coef Fsqd
_refine_ls_weighting_details 'w=1/[\s^2^(Fo^2^)+(0.0287P)^2^+2.7178P] where P=(Fo^2^+2Fc^2^)/3'
_refine_ls_weighting_scheme calc
_refine_ls_wR_factor_gt 0.0708
_refine_ls_wR_factor_ref 0.0743
_reflns_Friedel_coverage 0.781
_reflns_Friedel_fraction_full 1.000
_reflns_Friedel_fraction_max 1.000
_reflns_number_gt 7334
_reflns_number_total 8326
_reflns_threshold_expression 'I > 2\s(I)'
_cod_data_source_file ja7b10108_si_001.cif
_cod_data_source_block 2
_cod_depositor_comments
;
The following automatic conversions were performed:

'_exptl_crystal_density_meas' value 'not measured' was changed to '?'
- the value is perceived as not measured.

Automatic conversion script
Id: cif_fix_values 4973 2017-02-22 13:04:09Z antanas 
;
_cod_original_cell_volume 4724.3(16)
_cod_database_code 4126711
_shelx_shelxl_version_number 2014/7
_shelx_space_group_comment
;
The symmetry employed for this shelxl refinement is uniquely defined
by the following loop, which should always be used as a source of
symmetry information in preference to the above space-group names.
They are only intended as comments.
;
_shelx_estimated_absorpt_t_min 0.760
_shelx_estimated_absorpt_t_max 0.868

loop_
_space_group_symop_operation_xyz
'x, y, z'
'x+1/2, -y+1/2, -z'
'-x, y+1/2, -z+1/2'
'-x+1/2, -y, z+1/2'

loop_
_atom_site_label
_atom_site_type_symbol
_atom_site_fract_x
_atom_site_fract_y
_atom_site_fract_z
_atom_site_U_iso_or_equiv
_atom_site_adp_type
_atom_site_occupancy
_atom_site_site_symmetry_order
_atom_site_calc_flag
_atom_site_refinement_flags_posn
_atom_site_refinement_flags_adp
_atom_site_refinement_flags_occupancy
_atom_site_disorder_assembly
_atom_site_disorder_group
Sm1 Sm 0.94031(3) 0.46050(3) 0.14490(2) 0.03182(10) Uani 1 1 d . . . . .
Li1 Li 0.6430(14) 0.3681(13) 0.1759(4) 0.070(4) Uani 1 1 d . . . . .
N1 N 1.0323(4) 0.6021(4) 0.05192(13) 0.0247(11) Uani 1 1 d . . . . .
N2 N 0.9799(4) 0.7314(4) 0.09326(13) 0.0242(11) Uani 1 1 d . . . . .
O1 O 0.9146(4) 0.5842(4) 0.19746(12) 0.0458(13) Uani 1 1 d . . . . .
O2 O 0.9621(5) 0.2917(3) 0.11074(13) 0.0441(12) Uani 1 1 d . . . . .
O3 O 0.5412(6) 0.2462(5) 0.1629(2) 0.089(2) Uani 1 1 d . . . . .
O4 O 0.5493(5) 0.4504(5) 0.21253(14) 0.0718(16) Uani 1 1 d . . . . .
Cl1 Cl 1.16397(18) 0.42544(17) 0.17002(6) 0.0604(6) Uani 1 1 d . . . . .
Cl2 Cl 0.70051(14) 0.47065(17) 0.12373(5) 0.0515(5) Uani 1 1 d . . . . .
Cl3 Cl 0.8347(2) 0.31846(19) 0.19911(6) 0.0692(7) Uani 1 1 d . . . . .
B1 B 0.9920(6) 0.6127(5) 0.09104(19) 0.0225(15) Uani 1 1 d . . . . .
C1 C 1.0499(6) 0.5051(4) 0.02998(15) 0.0253(13) Uani 1 1 d . . . . .
C2 C 0.9569(5) 0.4727(5) 0.00537(15) 0.0275(13) Uani 1 1 d . . . . .
C3 C 0.9773(6) 0.3793(5) -0.01666(18) 0.0353(16) Uani 1 1 d . . . . .
H3 H 0.9147 0.3552 -0.0333 0.042 Uiso 1 1 d R U . . .
C4 C 1.0847(7) 0.3230(5) -0.01457(19) 0.0439(19) Uani 1 1 d . . . . .
H4 H 1.0965 0.2601 -0.0298 0.053 Uiso 1 1 d R U . . .
C5 C 1.1772(6) 0.3564(5) 0.00943(18) 0.0367(16) Uani 1 1 d . . . . .
H5 H 1.2521 0.3164 0.0104 0.044 Uiso 1 1 d R U . . .
C6 C 1.1625(5) 0.4475(5) 0.03228(16) 0.0311(14) Uani 1 1 d . . . . .
C7 C 1.2658(6) 0.4882(5) 0.0573(2) 0.0432(18) Uani 1 1 d . . . . .
H7 H 1.2267 0.5280 0.0787 0.052 Uiso 1 1 d R U . . .
C8 C 1.3480(9) 0.5687(8) 0.0364(3) 0.088(3) Uani 1 1 d . . . . .
H8A H 1.3837 0.5334 0.0142 0.132 Uiso 1 1 d R U . . .
H8B H 1.4141 0.5932 0.0531 0.132 Uiso 1 1 d R U . . .
H8C H 1.2986 0.6318 0.0286 0.132 Uiso 1 1 d R U . . .
C9 C 1.3419(8) 0.3965(7) 0.0737(3) 0.072(3) Uani 1 1 d . . . . .
H9A H 1.2878 0.3423 0.0855 0.108 Uiso 1 1 d R U . . .
H9B H 1.3982 0.4266 0.0926 0.108 Uiso 1 1 d R U . . .
H9C H 1.3896 0.3615 0.0537 0.108 Uiso 1 1 d R U . . .
C10 C 0.8364(5) 0.5345(6) 0.00181(18) 0.0384(15) Uani 1 1 d . . . . .
H10 H 0.8383 0.5957 0.0205 0.046 Uiso 1 1 d R U . . .
C11 C 0.8260(8) 0.5856(7) -0.0370(2) 0.075(3) Uani 1 1 d . . . . .
H11A H 0.8981 0.6319 -0.0417 0.112 Uiso 1 1 d R U . . .
H11B H 0.7511 0.6302 -0.0384 0.112 Uiso 1 1 d R U . . .
H11C H 0.8222 0.5276 -0.0560 0.112 Uiso 1 1 d R U . . .
C12 C 0.7233(6) 0.4656(7) 0.0102(2) 0.062(2) Uani 1 1 d . . . . .
H12A H 0.7227 0.4012 -0.0061 0.093 Uiso 1 1 d R U . . .
H12B H 0.6489 0.5090 0.0058 0.093 Uiso 1 1 d R U . . .
H12C H 0.7255 0.4421 0.0365 0.093 Uiso 1 1 d R U . . .
C13 C 1.0405(6) 0.7033(5) 0.03440(17) 0.0329(15) Uani 1 1 d . . . . .
H13 H 1.0645 0.7156 0.0091 0.040 Uiso 1 1 d R U . . .
C14 C 1.0090(6) 0.7803(5) 0.05906(17) 0.0321(15) Uani 1 1 d . . . . .
H14 H 1.0066 0.8567 0.0541 0.039 Uiso 1 1 d R U . . .
C15 C 0.9431(6) 0.8003(4) 0.12326(15) 0.0243(12) Uani 1 1 d . . . . .
C16 C 1.0286(5) 0.8291(5) 0.15114(18) 0.0349(15) Uani 1 1 d . . . . .
C17 C 0.9919(7) 0.9023(6) 0.1789(2) 0.0463(19) Uani 1 1 d . . . . .
H17 H 1.0481 0.9223 0.1982 0.056 Uiso 1 1 d R U . . .
C18 C 0.8750(7) 0.9457(6) 0.17896(19) 0.0469(19) Uani 1 1 d . . . . .
H18 H 0.8522 0.9968 0.1978 0.056 Uiso 1 1 d R U . . .
C19 C 0.7910(6) 0.9165(5) 0.15187(19) 0.0413(17) Uani 1 1 d . . . . .
H19 H 0.7107 0.9474 0.1523 0.050 Uiso 1 1 d R U . . .
C20 C 0.8222(6) 0.8417(5) 0.12400(17) 0.0315(15) Uani 1 1 d . . . . .
C21 C 0.7283(6) 0.8079(6) 0.0948(2) 0.0426(17) Uani 1 1 d . . . . .
H21 H 0.7631 0.7447 0.0804 0.051 Uiso 1 1 d R U . . .
C22 C 0.6068(7) 0.7703(6) 0.1132(2) 0.054(2) Uani 1 1 d . . . . .
H22A H 0.6231 0.7086 0.1301 0.081 Uiso 1 1 d R U . . .
H22B H 0.5487 0.7475 0.0937 0.081 Uiso 1 1 d R U . . .
H22C H 0.5712 0.8310 0.1276 0.081 Uiso 1 1 d R U . . .
C23 C 0.7034(8) 0.9009(8) 0.0668(2) 0.068(2) Uani 1 1 d . . . . .
H23A H 0.6708 0.9644 0.0803 0.102 Uiso 1 1 d R U . . .
H23B H 0.6430 0.8765 0.0481 0.102 Uiso 1 1 d R U . . .
H23C H 0.7802 0.9213 0.0541 0.102 Uiso 1 1 d R U . . .
C24 C 1.1580(7) 0.7834(7) 0.1504(2) 0.058(2) Uani 1 1 d D . . . .
C27 C 0.9762(9) 0.5713(7) 0.23360(19) 0.071(3) Uani 1 1 d . . . . .
H27A H 0.9809 0.4930 0.2406 0.086 Uiso 1 1 d R U . . .
H27B H 1.0608 0.6012 0.2324 0.086 Uiso 1 1 d R U . . .
C28 C 0.9032(10) 0.6317(8) 0.2606(2) 0.090(3) Uani 1 1 d . . . . .
H28A H 0.8661 0.5801 0.2788 0.108 Uiso 1 1 d R U . B .
H28B H 0.9566 0.6831 0.2746 0.108 Uiso 1 1 d R U . . .
C30 C 0.8074(8) 0.6532(7) 0.2028(2) 0.056(2) Uani 1 1 d . . . . .
H30A H 0.7308 0.6119 0.1976 0.068 Uiso 1 1 d R U . B .
H30B H 0.8108 0.7172 0.1858 0.068 Uiso 1 1 d R U . . .
C31 C 0.9025(8) 0.2631(6) 0.0763(2) 0.059(2) Uani 1 1 d . . . . .
H31A H 0.9319 0.3102 0.0555 0.071 Uiso 1 1 d R U . . .
H31B H 0.8121 0.2718 0.0786 0.071 Uiso 1 1 d R U . . .
C32 C 0.9346(12) 0.1470(7) 0.0693(3) 0.102(4) Uani 1 1 d . . . . .
H32A H 0.8619 0.0996 0.0734 0.122 Uiso 1 1 d R U . . .
H32B H 0.9623 0.1376 0.0430 0.122 Uiso 1 1 d R U . . .
C33 C 1.0302(11) 0.1175(7) 0.0945(3) 0.090(3) Uani 1 1 d . . . . .
H33A H 1.1114 0.1247 0.0821 0.108 Uiso 1 1 d R U . . .
H33B H 1.0200 0.0409 0.1030 0.108 Uiso 1 1 d R U . . .
C34 C 1.0203(10) 0.1946(6) 0.1265(3) 0.084(3) Uani 1 1 d . . . . .
H34A H 0.9692 0.1629 0.1468 0.100 Uiso 1 1 d R U . . .
H34B H 1.1027 0.2124 0.1367 0.100 Uiso 1 1 d R U . . .
C35 C 0.5735(13) 0.1739(9) 0.1316(4) 0.135(6) Uani 1 1 d . . . . .
H35A H 0.5810 0.2160 0.1080 0.162 Uiso 1 1 d R U . . .
H35B H 0.6529 0.1369 0.1367 0.162 Uiso 1 1 d R U . . .
C36 C 0.4759(12) 0.0922(11) 0.1286(4) 0.135(4) Uani 1 1 d . . . . .
H36A H 0.4599 0.0736 0.1020 0.163 Uiso 1 1 d R U . . .
H36B H 0.4971 0.0244 0.1424 0.163 Uiso 1 1 d R U . . .
C37 C 0.3715(12) 0.1454(11) 0.1446(5) 0.135(4) Uani 1 1 d . . . . .
H37A H 0.3223 0.0919 0.1591 0.163 Uiso 1 1 d R U . . .
H37B H 0.3184 0.1775 0.1249 0.163 Uiso 1 1 d R U . . .
C38 C 0.4182(9) 0.2311(10) 0.1700(3) 0.100(4) Uani 1 1 d . . . . .
H38A H 0.3731 0.3003 0.1654 0.120 Uiso 1 1 d R U . . .
H38B H 0.4058 0.2098 0.1965 0.120 Uiso 1 1 d R U . . .
C39 C 0.5415(10) 0.4134(9) 0.2502(3) 0.095(3) Uani 1 1 d . . . . .
H39A H 0.5361 0.3325 0.2507 0.114 Uiso 1 1 d R U . . .
H39B H 0.6148 0.4360 0.2648 0.114 Uiso 1 1 d R U . . .
C40 C 0.4321(12) 0.4581(13) 0.2656(3) 0.127(3) Uani 1 1 d . . . . .
H40A H 0.3691 0.4004 0.2690 0.152 Uiso 1 1 d R U . . .
H40B H 0.4514 0.4894 0.2905 0.152 Uiso 1 1 d R U . . .
C41 C 0.3844(12) 0.5393(14) 0.2425(3) 0.127(3) Uani 1 1 d . . . . .
H41A H 0.3916 0.6117 0.2547 0.152 Uiso 1 1 d R U . . .
H41B H 0.2966 0.5254 0.2367 0.152 Uiso 1 1 d R U . . .
C42 C 0.4615(7) 0.5376(8) 0.2076(2) 0.073(2) Uani 1 1 d . . . . .
H42A H 0.4087 0.5227 0.1855 0.088 Uiso 1 1 d R U . . .
H42B H 0.5044 0.6082 0.2037 0.088 Uiso 1 1 d R U . . .
C25A C 1.2347(15) 0.8175(18) 0.1210(5) 0.070(4) Uani 0.5 1 d D . P A 1
H25A H 1.2447 0.8972 0.1220 0.105 Uiso 0.5 1 calc R U P A 1
H25B H 1.1977 0.7969 0.0969 0.105 Uiso 0.5 1 calc R U P A 1
H25C H 1.3154 0.7823 0.1235 0.105 Uiso 0.5 1 calc R U P A 1
C26 C 1.221(2) 0.7917(17) 0.1894(6) 0.056(5) Uani 0.5 1 d . . P A 1
H26A H 1.2912 0.7411 0.1904 0.084 Uiso 0.5 1 calc R U P A 1
H26B H 1.1619 0.7725 0.2091 0.084 Uiso 0.5 1 calc R U P A 1
H26C H 1.2506 0.8666 0.1934 0.084 Uiso 0.5 1 calc R U P A 1
C29 C 0.826(3) 0.7154(15) 0.2427(6) 0.090(3) Uani 0.5 1 d . . P B 1
H29A H 0.8695 0.7862 0.2399 0.108 Uiso 0.5 1 calc R U P B 1
H29B H 0.7472 0.7266 0.2562 0.108 Uiso 0.5 1 calc R U P B 1
H1 H 1.1718 0.6955 0.1471 0.108 Uiso 1 1 d DR U . B 1
C25B C 1.2478(14) 0.8912(14) 0.1438(6) 0.070(4) Uani 0.5 1 d D . P A 2
H25D H 1.3342 0.8695 0.1466 0.105 Uiso 0.5 1 calc R U P A 2
H25E H 1.2277 0.9477 0.1623 0.105 Uiso 0.5 1 calc R U P A 2
H25F H 1.2347 0.9203 0.1184 0.105 Uiso 0.5 1 calc R U P A 2
C43 C 0.796(3) 0.6659(18) 0.2415(7) 0.090(3) Uani 0.5 1 d . . P B 2
H43A H 0.7802 0.7439 0.2473 0.108 Uiso 0.5 1 calc R U P B 2
H43B H 0.7249 0.6228 0.2505 0.108 Uiso 0.5 1 calc R U P B 2
C44 C 1.204(2) 0.7328(17) 0.1838(8) 0.088(9) Uani 0.5 1 d D . P A 2
H44A H 1.1598 0.6638 0.1881 0.132 Uiso 0.5 1 calc R U P A 2
H44B H 1.1904 0.7818 0.2052 0.132 Uiso 0.5 1 calc R U P A 2
H44C H 1.2919 0.7181 0.1810 0.132 Uiso 0.5 1 calc R U P A 2

loop_
_atom_site_aniso_label
_atom_site_aniso_U_11
_atom_site_aniso_U_22
_atom_site_aniso_U_33
_atom_site_aniso_U_23
_atom_site_aniso_U_13
_atom_site_aniso_U_12
Sm1 0.02764(15) 0.03665(15) 0.03116(16) 0.00921(16) 0.00332(17) 0.00628(16)
Li1 0.060(9) 0.076(10) 0.073(10) 0.011(8) 0.027(8) 0.014(8)
N1 0.027(3) 0.022(2) 0.026(3) -0.002(2) 0.006(2) -0.001(2)
N2 0.025(3) 0.028(3) 0.020(3) -0.003(2) 0.003(2) 0.001(2)
O1 0.051(3) 0.059(3) 0.027(2) 0.003(2) -0.004(2) 0.019(2)
O2 0.049(3) 0.035(2) 0.049(3) 0.002(2) -0.006(3) 0.006(2)
O3 0.067(4) 0.067(4) 0.133(6) -0.003(4) 0.056(4) -0.005(3)
O4 0.057(3) 0.095(4) 0.063(3) 0.020(3) 0.019(3) 0.030(4)
Cl1 0.0379(11) 0.0730(14) 0.0702(14) -0.0031(11) -0.0160(10) 0.0182(9)
Cl2 0.0292(8) 0.0641(11) 0.0613(11) 0.0156(10) -0.0019(8) 0.0027(9)
Cl3 0.0547(13) 0.0803(14) 0.0726(15) 0.0460(12) 0.0248(12) 0.0164(11)
B1 0.014(3) 0.031(4) 0.022(4) 0.001(3) -0.002(3) -0.001(3)
C1 0.029(3) 0.023(3) 0.024(3) 0.000(2) 0.006(3) 0.001(3)
C2 0.030(3) 0.025(3) 0.027(3) -0.003(3) 0.004(3) -0.001(3)
C3 0.044(4) 0.028(3) 0.034(4) -0.007(3) -0.009(3) -0.002(3)
C4 0.066(6) 0.030(3) 0.037(4) -0.007(3) 0.002(4) 0.009(3)
C5 0.038(4) 0.036(4) 0.036(4) -0.003(3) -0.003(3) 0.014(3)
C6 0.031(3) 0.035(4) 0.026(3) 0.000(3) 0.004(3) 0.005(3)
C7 0.038(4) 0.050(4) 0.041(4) -0.013(3) -0.001(3) 0.009(3)
C8 0.071(7) 0.097(8) 0.095(8) 0.009(6) -0.019(6) -0.041(6)
C9 0.051(5) 0.082(6) 0.083(7) -0.001(5) -0.026(5) 0.022(5)
C10 0.030(3) 0.035(3) 0.050(4) -0.011(4) -0.008(3) 0.005(3)
C11 0.055(5) 0.087(6) 0.082(7) 0.034(5) -0.005(5) 0.027(5)
C12 0.033(4) 0.068(5) 0.085(6) 0.009(5) -0.006(4) 0.008(4)
C13 0.040(4) 0.031(3) 0.027(3) -0.001(3) 0.010(3) -0.004(3)
C14 0.044(4) 0.025(3) 0.027(4) 0.001(3) 0.007(3) -0.006(3)
C15 0.028(3) 0.024(3) 0.020(3) -0.004(2) 0.001(3) -0.005(3)
C16 0.029(4) 0.041(3) 0.034(4) -0.009(3) 0.001(3) 0.001(3)
C17 0.043(4) 0.059(5) 0.036(4) -0.019(4) -0.007(3) 0.002(4)
C18 0.052(5) 0.055(5) 0.035(4) -0.021(4) 0.003(3) 0.002(4)
C19 0.033(4) 0.052(4) 0.039(4) -0.013(3) 0.007(3) 0.011(3)
C20 0.029(4) 0.036(3) 0.030(4) -0.005(3) -0.003(3) -0.004(3)
C21 0.026(4) 0.052(4) 0.049(4) -0.017(4) -0.002(3) 0.003(3)
C22 0.038(4) 0.051(5) 0.073(6) 0.002(4) -0.010(4) 0.003(3)
C23 0.056(5) 0.104(7) 0.043(5) 0.006(5) -0.018(4) -0.002(5)
C24 0.034(4) 0.086(6) 0.056(5) -0.038(5) -0.014(4) 0.012(4)
C27 0.094(7) 0.088(7) 0.032(4) -0.003(4) -0.015(4) 0.035(5)
C28 0.125(8) 0.096(7) 0.048(4) -0.026(5) -0.010(4) 0.046(6)
C30 0.058(5) 0.070(5) 0.042(5) 0.009(4) 0.007(4) 0.029(4)
C31 0.075(6) 0.056(5) 0.047(5) 0.005(4) -0.012(4) -0.001(4)
C32 0.142(10) 0.047(5) 0.116(9) -0.019(5) -0.032(10) 0.014(7)
C33 0.116(9) 0.060(6) 0.094(7) -0.018(5) -0.031(7) 0.038(6)
C34 0.105(8) 0.044(5) 0.101(7) -0.006(5) -0.034(6) 0.034(5)
C35 0.144(11) 0.079(7) 0.184(14) -0.025(8) 0.127(11) -0.010(7)
C36 0.112(8) 0.122(8) 0.173(10) -0.037(7) -0.008(7) 0.013(5)
C37 0.112(8) 0.122(8) 0.173(10) -0.037(7) -0.008(7) 0.013(5)
C38 0.062(8) 0.127(9) 0.112(9) -0.025(7) 0.008(6) 0.032(7)
C39 0.096(8) 0.119(8) 0.069(6) 0.029(6) 0.016(6) 0.024(7)
C40 0.117(7) 0.174(10) 0.090(7) -0.011(6) 0.040(6) 0.034(8)
C41 0.117(7) 0.174(10) 0.090(7) -0.011(6) 0.040(6) 0.034(8)
C42 0.045(5) 0.086(6) 0.088(6) 0.007(6) 0.007(4) 0.014(6)
C25A 0.038(6) 0.112(13) 0.061(10) 0.022(8) 0.003(8) 0.003(8)
C26 0.040(12) 0.069(14) 0.059(11) 0.003(11) -0.018(9) 0.010(12)
C29 0.125(8) 0.096(7) 0.048(4) -0.026(5) -0.010(4) 0.046(6)
C25B 0.038(6) 0.112(13) 0.061(10) 0.022(8) 0.003(8) 0.003(8)
C43 0.125(8) 0.096(7) 0.048(4) -0.026(5) -0.010(4) 0.046(6)
C44 0.037(12) 0.056(14) 0.17(3) 0.022(17) -0.014(14) 0.002(12)

loop_
_atom_type_symbol
_atom_type_description
_atom_type_scat_dispersion_real
_atom_type_scat_dispersion_imag
_atom_type_scat_source
C C 0.0033 0.0016 'International Tables Vol C Tables 4.2.6.8 and 6.1.1.4'
H H 0.0000 0.0000 'International Tables Vol C Tables 4.2.6.8 and 6.1.1.4'
N N 0.0061 0.0033 'International Tables Vol C Tables 4.2.6.8 and 6.1.1.4'
O O 0.0106 0.0060 'International Tables Vol C Tables 4.2.6.8 and 6.1.1.4'
Li Li -0.0003 0.0001 'International Tables Vol C Tables 4.2.6.8 and 6.1.1.4'
B B 0.0013 0.0007 'International Tables Vol C Tables 4.2.6.8 and 6.1.1.4'
Cl Cl 0.1484 0.1585 'International Tables Vol C Tables 4.2.6.8 and 6.1.1.4'
Sm Sm -0.1638 3.4418 'International Tables Vol C Tables 4.2.6.8 and 6.1.1.4'

loop_
_geom_angle_atom_site_label_1
_geom_angle_atom_site_label_2
_geom_angle_atom_site_label_3
_geom_angle
O2 Sm1 O1 159.55(15)
O2 Sm1 Cl1 86.63(12)
O1 Sm1 Cl1 86.85(12)
O2 Sm1 Cl2 89.61(13)
O1 Sm1 Cl2 94.34(12)
Cl1 Sm1 Cl2 172.10(7)
O2 Sm1 B1 102.05(19)
O1 Sm1 B1 98.12(18)
Cl1 Sm1 B1 99.24(14)
Cl2 Sm1 B1 88.33(14)
O2 Sm1 Cl3 81.92(12)
O1 Sm1 Cl3 79.02(12)
Cl1 Sm1 Cl3 92.42(7)
Cl2 Sm1 Cl3 80.16(6)
B1 Sm1 Cl3 167.85(14)
O2 Sm1 Li1 88.5(3)
O1 Sm1 Li1 81.7(3)
Cl1 Sm1 Li1 132.5(3)
Cl2 Sm1 Li1 40.3(3)
B1 Sm1 Li1 127.9(3)
Cl3 Sm1 Li1 40.2(3)
O3 Li1 O4 105.3(7)
O3 Li1 Cl3 113.6(7)
O4 Li1 Cl3 111.5(8)
O3 Li1 Cl2 112.5(8)
O4 Li1 Cl2 113.6(7)
Cl3 Li1 Cl2 100.7(5)
O3 Li1 Sm1 133.6(6)
O4 Li1 Sm1 121.1(7)
Cl3 Li1 Sm1 52.1(3)
Cl2 Li1 Sm1 49.0(3)
C13 N1 C1 118.9(4)
C13 N1 B1 111.5(5)
C1 N1 B1 129.2(5)
C14 N2 C15 117.9(5)
C14 N2 B1 111.0(5)
C15 N2 B1 131.0(5)
C30 O1 C27 108.4(5)
C30 O1 Sm1 123.8(4)
C27 O1 Sm1 124.1(4)
C31 O2 C34 109.2(6)
C31 O2 Sm1 126.7(4)
C34 O2 Sm1 123.1(5)
C38 O3 C35 106.9(9)
C38 O3 Li1 128.6(8)
C35 O3 Li1 121.1(7)
C39 O4 C42 108.2(6)
C39 O4 Li1 120.2(7)
C42 O4 Li1 130.6(7)
Li1 Cl2 Sm1 90.6(4)
Li1 Cl3 Sm1 87.7(4)
N2 B1 N1 99.6(5)
N2 B1 Sm1 128.4(4)
N1 B1 Sm1 132.0(4)
C2 C1 C6 121.5(5)
C2 C1 N1 118.7(5)
C6 C1 N1 119.8(5)
C1 C2 C3 117.9(5)
C1 C2 C10 122.4(5)
C3 C2 C10 119.7(5)
C4 C3 C2 121.2(6)
C4 C3 H3 119.5
C2 C3 H3 119.3
C3 C4 C5 120.6(6)
C3 C4 H4 119.6
C5 C4 H4 119.7
C4 C5 C6 121.1(6)
C4 C5 H5 119.5
C6 C5 H5 119.4
C5 C6 C1 117.7(6)
C5 C6 C7 121.5(6)
C1 C6 C7 120.7(5)
C9 C7 C6 112.9(6)
C9 C7 C8 110.3(7)
C6 C7 C8 111.1(6)
C9 C7 H7 107.3
C6 C7 H7 107.2
C8 C7 H7 107.9
C7 C8 H8A 110.0
C7 C8 H8B 109.3
H8A C8 H8B 109.5
C7 C8 H8C 109.1
H8A C8 H8C 109.5
H8B C8 H8C 109.5
C7 C9 H9A 109.8
C7 C9 H9B 109.3
H9A C9 H9B 109.5
C7 C9 H9C 109.3
H9A C9 H9C 109.5
H9B C9 H9C 109.5
C12 C10 C2 113.9(6)
C12 C10 C11 110.3(6)
C2 C10 C11 110.2(5)
C12 C10 H10 107.4
C2 C10 H10 107.4
C11 C10 H10 107.4
C10 C11 H11A 109.4
C10 C11 H11B 109.6
H11A C11 H11B 109.5
C10 C11 H11C 109.5
H11A C11 H11C 109.5
H11B C11 H11C 109.5
C10 C12 H12A 109.5
C10 C12 H12B 109.6
H12A C12 H12B 109.5
C10 C12 H12C 109.4
H12A C12 H12C 109.5
H12B C12 H12C 109.5
C14 C13 N1 108.5(5)
C14 C13 H13 125.8
N1 C13 H13 125.7
C13 C14 N2 109.4(5)
C13 C14 H14 125.3
N2 C14 H14 125.3
C16 C15 C20 120.9(5)
C16 C15 N2 119.7(6)
C20 C15 N2 119.4(5)
C17 C16 C15 118.3(6)
C17 C16 C24 121.1(6)
C15 C16 C24 120.6(6)
C18 C17 C16 120.8(6)
C18 C17 H17 119.6
C16 C17 H17 119.6
C19 C18 C17 120.8(6)
C19 C18 H18 119.6
C17 C18 H18 119.7
C18 C19 C20 120.6(6)
C18 C19 H19 119.6
C20 C19 H19 119.8
C19 C20 C15 118.5(5)
C19 C20 C21 120.4(6)
C15 C20 C21 121.1(5)
C20 C21 C23 111.3(6)
C20 C21 C22 111.3(6)
C23 C21 C22 110.2(6)
C20 C21 H21 107.9
C23 C21 H21 107.8
C22 C21 H21 108.1
C21 C22 H22A 109.6
C21 C22 H22B 109.3
H22A C22 H22B 109.5
C21 C22 H22C 109.5
H22A C22 H22C 109.5
H22B C22 H22C 109.5
C21 C23 H23A 109.2
C21 C23 H23B 109.5
H23A C23 H23B 109.5
C21 C23 H23C 109.7
H23A C23 H23C 109.5
H23B C23 H23C 109.5
C44 C24 C16 117.8(13)
C25A C24 C16 117.2(10)
C25A C24 C26 112.7(13)
C16 C24 C26 111.7(10)
C44 C24 C25B 105.0(12)
C16 C24 C25B 104.8(8)
C25A C24 H1 97.6
C16 C24 H1 119.5
C26 C24 H1 95.7
C28 C27 O1 106.3(7)
C28 C27 H27A 110.7
O1 C27 H27A 110.5
C28 C27 H27B 110.5
O1 C27 H27B 110.3
H27A C27 H27B 108.6
C43 C28 C27 106.3(11)
C27 C28 C29 112.3(11)
C43 C28 H28A 99.9
C27 C28 H28A 109.5
C29 C28 H28A 119.8
C43 C28 H28B 122.5
C27 C28 H28B 109.7
C29 C28 H28B 96.4
H28A C28 H28B 108.2
C43 C30 O1 105.4(11)
O1 C30 C29 106.7(10)
C43 C30 H30A 99.7
O1 C30 H30A 110.7
C29 C30 H30A 120.4
C43 C30 H30B 121.4
O1 C30 H30B 110.4
C29 C30 H30B 99.3
H30A C30 H30B 108.7
O2 C31 C32 105.8(7)
O2 C31 H31A 110.6
C32 C31 H31A 110.7
O2 C31 H31B 110.6
C32 C31 H31B 110.4
H31A C31 H31B 108.7
C33 C32 C31 108.0(8)
C33 C32 H32A 109.9
C31 C32 H32A 110.2
C33 C32 H32B 110.3
C31 C32 H32B 110.0
H32A C32 H32B 108.4
C32 C33 C34 105.8(8)
C32 C33 H33A 110.3
C34 C33 H33A 110.5
C32 C33 H33B 110.7
C34 C33 H33B 110.8
H33A C33 H33B 108.7
O2 C34 C33 104.6(7)
O2 C34 H34A 111.0
C33 C34 H34A 110.7
O2 C34 H34B 110.8
C33 C34 H34B 110.9
H34A C34 H34B 108.9
C36 C35 O3 107.1(9)
C36 C35 H35A 110.8
O3 C35 H35A 110.6
C36 C35 H35B 109.5
O3 C35 H35B 110.2
H35A C35 H35B 108.6
C37 C36 C35 103.7(11)
C37 C36 H36A 110.3
C35 C36 H36A 110.8
C37 C36 H36B 111.7
C35 C36 H36B 111.5
H36A C36 H36B 108.9
C36 C37 C38 107.1(11)
C36 C37 H37A 109.6
C38 C37 H37A 109.6
C36 C37 H37B 111.1
C38 C37 H37B 110.7
H37A C37 H37B 108.6
O3 C38 C37 108.6(9)
O3 C38 H38A 109.6
C37 C38 H38A 109.7
O3 C38 H38B 110.0
C37 C38 H38B 110.6
H38A C38 H38B 108.3
C40 C39 O4 107.0(9)
C40 C39 H39A 109.2
O4 C39 H39A 109.7
C40 C39 H39B 111.3
O4 C39 H39B 111.0
H39A C39 H39B 108.5
C41 C40 C39 111.0(10)
C41 C40 H40A 108.9
C39 C40 H40A 110.6
C41 C40 H40B 109.6
C39 C40 H40B 108.6
H40A C40 H40B 108.1
C40 C41 C42 105.8(10)
C40 C41 H41A 110.3
C42 C41 H41A 109.5
C40 C41 H41B 111.1
C42 C41 H41B 111.3
H41A C41 H41B 108.7
O4 C42 C41 106.2(8)
O4 C42 H42A 110.1
C41 C42 H42A 109.7
O4 C42 H42B 110.5
C41 C42 H42B 111.5
H42A C42 H42B 108.7
C24 C25A H25A 109.5
C24 C25A H25B 109.5
H25A C25A H25B 109.5
C24 C25A H25C 109.5
H25A C25A H25C 109.5
H25B C25A H25C 109.5
C24 C26 H26A 109.5
C24 C26 H26B 109.5
H26A C26 H26B 109.5
C24 C26 H26C 109.5
H26A C26 H26C 109.5
H26B C26 H26C 109.5
C28 C29 C30 97.1(10)
C28 C29 H29A 112.3
C30 C29 H29A 112.3
C28 C29 H29B 112.3
C30 C29 H29B 112.3
H29A C29 H29B 109.9
C24 C25B H25D 109.5
C24 C25B H25E 109.5
H25D C25B H25E 109.5
C24 C25B H25F 109.5
H25D C25B H25F 109.5
H25E C25B H25F 109.5
C28 C43 C30 111.9(18)
C28 C43 H43A 109.2
C30 C43 H43A 109.2
C28 C43 H43B 109.2
C30 C43 H43B 109.2
H43A C43 H43B 107.9
C24 C44 H44A 109.5
C24 C44 H44B 109.5
H44A C44 H44B 109.5
C24 C44 H44C 109.5
H44A C44 H44C 109.5
H44B C44 H44C 109.5

loop_
_geom_bond_atom_site_label_1
_geom_bond_atom_site_label_2
_geom_bond_distance
Sm1 O2 2.406(4)
Sm1 O1 2.422(4)
Sm1 Cl1 2.6231(19)
Sm1 Cl2 2.7135(17)
Sm1 B1 2.730(7)
Sm1 Cl3 2.8382(19)
Sm1 Li1 3.593(15)
Li1 O3 1.912(18)
Li1 O4 1.936(15)
Li1 Cl3 2.320(16)
Li1 Cl2 2.326(15)
N1 C13 1.389(7)
N1 C1 1.432(7)
N1 B1 1.466(8)
N2 C14 1.393(7)
N2 C15 1.417(7)
N2 B1 1.459(8)
O1 C30 1.450(8)
O1 C27 1.459(8)
O2 C31 1.429(9)
O2 C34 1.457(8)
O3 C38 1.371(11)
O3 C35 1.465(12)
O4 C39 1.419(10)
O4 C42 1.440(10)
C1 C2 1.395(8)
C1 C6 1.413(8)
C2 C3 1.403(8)
C2 C10 1.516(8)
C3 C4 1.356(9)
C3 H3 0.9500
C4 C5 1.380(9)
C4 H4 0.9500
C5 C6 1.387(9)
C5 H5 0.9500
C6 C7 1.515(9)
C7 C9 1.511(10)
C7 C8 1.522(11)
C7 H7 1.0000
C8 H8A 0.9800
C8 H8B 0.9800
C8 H8C 0.9800
C9 H9A 0.9800
C9 H9B 0.9800
C9 H9C 0.9800
C10 C12 1.519(9)
C10 C11 1.521(10)
C10 H10 1.0000
C11 H11A 0.9800
C11 H11B 0.9800
C11 H11C 0.9800
C12 H12A 0.9800
C12 H12B 0.9800
C12 H12C 0.9800
C13 C14 1.332(8)
C13 H13 0.9500
C14 H14 0.9500
C15 C16 1.403(8)
C15 C20 1.407(9)
C16 C17 1.392(9)
C16 C24 1.512(9)
C17 C18 1.375(9)
C17 H17 0.9500
C18 C19 1.375(9)
C18 H18 0.9500
C19 C20 1.391(8)
C19 H19 0.9500
C20 C21 1.514(9)
C21 C23 1.536(11)
C21 C22 1.544(10)
C21 H21 1.0000
C22 H22A 0.9800
C22 H22B 0.9800
C22 H22C 0.9800
C23 H23A 0.9800
C23 H23B 0.9800
C23 H23C 0.9800
C24 C44 1.43(2)
C24 C25A 1.401(16)
C24 C26 1.56(2)
C24 C25B 1.656(16)
C24 H1 1.0909
C27 C28 1.449(11)
C27 H27A 0.9900
C27 H27B 0.9900
C28 C43 1.41(3)
C28 C29 1.47(2)
C28 H28A 0.9900
C28 H28B 0.9900
C30 C43 1.39(2)
C30 C29 1.63(2)
C30 H30A 0.9900
C30 H30B 0.9900
C31 C32 1.483(11)
C31 H31A 0.9900
C31 H31B 0.9900
C32 C33 1.418(13)
C32 H32A 0.9900
C32 H32B 0.9900
C33 C34 1.484(12)
C33 H33A 0.9900
C33 H33B 0.9900
C34 H34A 0.9900
C34 H34B 0.9900
C35 C36 1.459(16)
C35 H35A 0.9900
C35 H35B 0.9900
C36 C37 1.425(16)
C36 H36A 0.9900
C36 H36B 0.9900
C37 C38 1.473(16)
C37 H37A 0.9900
C37 H37B 0.9900
C38 H38A 0.9900
C38 H38B 0.9900
C39 C40 1.417(14)
C39 H39A 0.9900
C39 H39B 0.9900
C40 C41 1.389(16)
C40 H40A 0.9900
C40 H40B 0.9900
C41 C42 1.496(12)
C41 H41A 0.9900
C41 H41B 0.9900
C42 H42A 0.9900
C42 H42B 0.9900
C25A H25A 0.9800
C25A H25B 0.9800
C25A H25C 0.9800
C26 H26A 0.9800
C26 H26B 0.9800
C26 H26C 0.9800
C29 H29A 0.9900
C29 H29B 0.9900
C25B H25D 0.9800
C25B H25E 0.9800
C25B H25F 0.9800
C43 H43A 0.9900
C43 H43B 0.9900
C44 H44A 0.9800
C44 H44B 0.9800
C44 H44C 0.9800

loop_
_geom_torsion_atom_site_label_1
_geom_torsion_atom_site_label_2
_geom_torsion_atom_site_label_3
_geom_torsion_atom_site_label_4
_geom_torsion
C14 N2 B1 N1 0.6(6)
C15 N2 B1 N1 179.5(6)
C14 N2 B1 Sm1 -176.6(4)
C15 N2 B1 Sm1 2.3(9)
C13 N1 B1 N2 -0.5(6)
C1 N1 B1 N2 -173.3(5)
C13 N1 B1 Sm1 176.6(4)
C1 N1 B1 Sm1 3.8(9)
C13 N1 C1 C2 -73.7(7)
B1 N1 C1 C2 98.6(7)
C13 N1 C1 C6 103.3(6)
B1 N1 C1 C6 -84.4(8)
C6 C1 C2 C3 1.2(8)
N1 C1 C2 C3 178.2(5)
C6 C1 C2 C10 -178.7(5)
N1 C1 C2 C10 -1.8(8)
C1 C2 C3 C4 -0.9(9)
C10 C2 C3 C4 179.1(6)
C2 C3 C4 C5 0.0(10)
C3 C4 C5 C6 0.7(10)
C4 C5 C6 C1 -0.4(9)
C4 C5 C6 C7 -176.9(6)
C2 C1 C6 C5 -0.6(8)
N1 C1 C6 C5 -177.6(5)
C2 C1 C6 C7 175.9(6)
N1 C1 C6 C7 -1.0(8)
C5 C6 C7 C9 -36.2(9)
C1 C6 C7 C9 147.4(6)
C5 C6 C7 C8 88.3(8)
C1 C6 C7 C8 -88.1(8)
C1 C2 C10 C12 -121.4(7)
C3 C2 C10 C12 58.7(8)
C1 C2 C10 C11 114.1(7)
C3 C2 C10 C11 -65.9(8)
C1 N1 C13 C14 173.9(6)
B1 N1 C13 C14 0.3(7)
N1 C13 C14 N2 0.2(7)
C15 N2 C14 C13 -179.6(6)
B1 N2 C14 C13 -0.5(7)
C14 N2 C15 C16 -99.7(6)
B1 N2 C15 C16 81.5(8)
C14 N2 C15 C20 78.3(7)
B1 N2 C15 C20 -100.5(7)
C20 C15 C16 C17 -2.0(9)
N2 C15 C16 C17 176.0(6)
C20 C15 C16 C24 179.4(6)
N2 C15 C16 C24 -2.6(9)
C15 C16 C17 C18 -0.2(11)
C24 C16 C17 C18 178.4(7)
C16 C17 C18 C19 1.0(12)
C17 C18 C19 C20 0.5(11)
C18 C19 C20 C15 -2.7(10)
C18 C19 C20 C21 178.6(7)
C16 C15 C20 C19 3.4(9)
N2 C15 C20 C19 -174.6(5)
C16 C15 C20 C21 -177.9(6)
N2 C15 C20 C21 4.2(9)
C19 C20 C21 C23 71.9(8)
C15 C20 C21 C23 -106.8(7)
C19 C20 C21 C22 -51.5(8)
C15 C20 C21 C22 129.8(6)
C17 C16 C24 C44 53.1(14)
C15 C16 C24 C44 -128.3(12)
C17 C16 C24 C25A -111.0(13)
C15 C16 C24 C25A 67.5(13)
C17 C16 C24 C26 21.1(13)
C15 C16 C24 C26 -160.3(10)
C17 C16 C24 C25B -63.1(11)
C15 C16 C24 C25B 115.5(9)
C30 O1 C27 C28 1.0(10)
Sm1 O1 C27 C28 -158.1(6)
O1 C27 C28 C43 6.9(16)
O1 C27 C28 C29 -21.6(16)
C27 O1 C30 C43 -8.6(14)
Sm1 O1 C30 C43 150.5(12)
C27 O1 C30 C29 17.2(12)
Sm1 O1 C30 C29 176.3(10)
C34 O2 C31 C32 -5.0(10)
Sm1 O2 C31 C32 -173.6(6)
O2 C31 C32 C33 -11.9(12)
C31 C32 C33 C34 23.6(13)
C31 O2 C34 C33 19.0(10)
Sm1 O2 C34 C33 -171.9(6)
C32 C33 C34 O2 -26.0(12)
C38 O3 C35 C36 -17.6(14)
Li1 O3 C35 C36 -178.4(10)
O3 C35 C36 C37 25.4(17)
C35 C36 C37 C38 -23.6(18)
C35 O3 C38 C37 2.7(13)
Li1 O3 C38 C37 161.5(11)
C36 C37 C38 O3 13.6(17)
C42 O4 C39 C40 13.4(12)
Li1 O4 C39 C40 -155.8(10)
O4 C39 C40 C41 -12.7(16)
C39 C40 C41 C42 6.7(17)
C39 O4 C42 C41 -9.4(11)
Li1 O4 C42 C41 158.3(10)
C40 C41 C42 O4 1.8(14)
C27 C28 C29 C30 29.6(18)
O1 C30 C29 C28 -27.6(17)
C27 C28 C43 C30 -13(2)
O1 C30 C43 C28 14(2)
